data_4078137
loop_
_publ_author_name
'Song, Li-Cheng'
'Gao, Wei'
'Luo, Xiang'
'Wang, Zhi-Xuan'
'Sun, Xiao-Jing'
'Song, Hai-Bin'

_publ_section_title
;
 Synthesis, Characterization, and Electrochemical Properties of
 Benzyloxy-Functionalized Diiron 1,3-Propanedithiolate Complexes Relevant
 to the Active Site of [FeFe]-Hydrogenases
;
_journal_issue 8
_journal_name_full Organometallics
_journal_page_first 3324
_journal_paper_doi 10.1021/om300136b
_journal_volume 31
_journal_year 2012
_chemical_formula_sum 'C50 H43 Fe2 O5 P2 S2'
_chemical_formula_weight 961.60
_chemical_name_systematic
; 
 ? 
;
_space_group_IT_number 15
_symmetry_cell_setting monoclinic
_symmetry_space_group_name_Hall '-C 2yc'
_symmetry_space_group_name_H-M 'C 1 2/c 1'
_atom_sites_solution_hydrogens geom
_atom_sites_solution_primary direct
_atom_sites_solution_secondary difmap
_audit_creation_method SHELXL-97
_cell_angle_alpha 90.00
_cell_angle_beta 111.33(3)
_cell_angle_gamma 90.00
_cell_formula_units_Z 4
_cell_length_a 19.185(4)
_cell_length_b 14.329(3)
_cell_length_c 17.050(3)
_cell_measurement_reflns_used 6822
_cell_measurement_temperature 113(2)
_cell_measurement_theta_max 27.892
_cell_measurement_theta_min 1.822
_cell_volume 4366.0(17)
_computing_cell_refinement crystalclear
_computing_data_collection crystalclear
_computing_data_reduction crystalclear
_computing_molecular_graphics 'Bruker SHELXTL'
_computing_publication_material 'Bruker SHELXTL'
_computing_structure_refinement 'SHELXL-97 (Sheldrick, 1997)'
_computing_structure_solution 'SHELXS-97 (Sheldrick, 1990)'
_diffrn_ambient_temperature 113(2)
_diffrn_measured_fraction_theta_full 0.998
_diffrn_measured_fraction_theta_max 0.998
_diffrn_measurement_device_type 'rigaku saturn'
_diffrn_measurement_method '\w scans'
_diffrn_radiation_monochromator confocal
_diffrn_radiation_source 'rotating anode'
_diffrn_radiation_type MoK\a
_diffrn_radiation_wavelength 0.71073
_diffrn_reflns_av_R_equivalents 0.0442
_diffrn_reflns_av_sigmaI/netI 0.0345
_diffrn_reflns_limit_h_max 25
_diffrn_reflns_limit_h_min -25
_diffrn_reflns_limit_k_max 18
_diffrn_reflns_limit_k_min -18
_diffrn_reflns_limit_l_max 22
_diffrn_reflns_limit_l_min -22
_diffrn_reflns_number 26854
_diffrn_reflns_theta_full 27.86
_diffrn_reflns_theta_max 27.86
_diffrn_reflns_theta_min 2.28
_diffrn_standards_decay_% 0
_diffrn_standards_interval_count 0
_diffrn_standards_interval_time 0
_diffrn_standards_number 0
_exptl_absorpt_coefficient_mu 0.882
_exptl_absorpt_correction_T_max 0.9490
_exptl_absorpt_correction_T_min 0.9015
_exptl_absorpt_correction_type multi-scan
_exptl_absorpt_process_details crystalclear
_exptl_crystal_density_diffrn 1.463
_exptl_crystal_density_method 'not measured'
_exptl_crystal_F_000 1988
_exptl_crystal_size_max 0.12
_exptl_crystal_size_mid 0.10
_exptl_crystal_size_min 0.06
_refine_diff_density_max 0.775
_refine_diff_density_min -0.513
_refine_diff_density_rms 0.076
_refine_ls_extinction_method none
_refine_ls_goodness_of_fit_ref 1.083
_refine_ls_hydrogen_treatment constr
_refine_ls_matrix_type full
_refine_ls_number_parameters 296
_refine_ls_number_reflns 5189
_refine_ls_number_restraints 2
_refine_ls_restrained_S_all 1.099
_refine_ls_R_factor_all 0.0482
_refine_ls_R_factor_gt 0.0424
_refine_ls_shift/su_max 0.001
_refine_ls_shift/su_mean 0.000
_refine_ls_structure_factor_coef Fsqd
_refine_ls_weighting_details 'calc w=1/[\s^2^(Fo^2^)+(0.0593P)^2^+5.9177P] where P=(Fo^2^+2Fc^2^)/3'
_refine_ls_weighting_scheme calc
_refine_ls_wR_factor_gt 0.1100
_refine_ls_wR_factor_ref 0.1140
_reflns_number_gt 4663
_reflns_number_total 5189
_reflns_threshold_expression >2sigma(I)
_cod_data_source_file om300136b_si_003.cif
_cod_data_source_block 4
_cod_depositor_comments
;
The following automatic conversions were performed:

'_symmetry_cell_setting' value 'Monoclinic' changed to 'monoclinic'
according to /home/saulius/struct/CIF-dictionaries/cif_core.dic
dictionary named 'cif_core.dic' version 2.4.1 from
2010-06-29.

'_exptl_absorpt_correction_type' value 'MULTI-SCAN'
changed to 'multi-scan' according to
/home/saulius/struct/CIF-dictionaries/cif_core.dic dictionary named
'cif_core.dic' version 2.4.1 from 2010-06-29.

Automatic conversion script
Id: cif_fix_values 1715 2011-07-08 13:25:40Z adriana 
;
_cod_original_cell_volume 4365.9(15)
_cod_original_sg_symbol_H-M C2/c
_cod_database_code 4078137

loop_
_symmetry_equiv_pos_as_xyz
'x, y, z'
'-x, y, -z+1/2'
'x+1/2, y+1/2, z'
'-x+1/2, y+1/2, -z+1/2'
'-x, -y, -z'
'x, -y, z-1/2'
'-x+1/2, -y+1/2, -z'
'x+1/2, -y+1/2, z-1/2'

loop_
_atom_site_label
_atom_site_type_symbol
_atom_site_fract_x
_atom_site_fract_y
_atom_site_fract_z
_atom_site_U_iso_or_equiv
_atom_site_adp_type
_atom_site_occupancy
_atom_site_symmetry_multiplicity
_atom_site_calc_flag
_atom_site_refinement_flags
Fe1 Fe 0.442999(17) 0.37358(2) 0.270752(18) 0.01644(11) Uani 1 1 d .
P1 P 0.34706(3) 0.31167(4) 0.29933(3) 0.01628(13) Uani 1 1 d .
S1 S 0.55000(3) 0.29435(4) 0.34187(3) 0.02020(14) Uani 1 1 d .
O1 O 0.35231(10) 0.51844(13) 0.15971(11) 0.0314(4) Uani 1 1 d .
O2 O 0.49376(11) 0.51095(14) 0.40719(11) 0.0346(4) Uani 1 1 d .
O3 O 0.5000 0.02984(16) 0.2500 0.0330(6) Uani 1 2 d S
C1 C 0.38775(13) 0.46014(16) 0.20271(14) 0.0209(5) Uani 1 1 d .
C2 C 0.47244(13) 0.45594(17) 0.35501(15) 0.0225(5) Uani 1 1 d .
C3 C 0.36489(12) 0.20115(15) 0.35748(14) 0.0175(4) Uani 1 1 d .
C4 C 0.32965(15) 0.11788(17) 0.32472(16) 0.0276(5) Uani 1 1 d .
H4A H 0.2927 0.1169 0.2712 0.033 Uiso 1 1 calc R
C5 C 0.34891(18) 0.03570(19) 0.37111(19) 0.0372(7) Uani 1 1 d .
H5A H 0.3253 -0.0199 0.3480 0.045 Uiso 1 1 calc R
C6 C 0.40255(15) 0.03606(18) 0.45077(17) 0.0302(6) Uani 1 1 d .
H6A H 0.4151 -0.0189 0.4818 0.036 Uiso 1 1 calc R
C7 C 0.43775(15) 0.1188(2) 0.48439(17) 0.0317(6) Uani 1 1 d .
H7A H 0.4740 0.1195 0.5383 0.038 Uiso 1 1 calc R
C8 C 0.41938(14) 0.20012(19) 0.43847(16) 0.0291(6) Uani 1 1 d .
H8A H 0.4437 0.2553 0.4618 0.035 Uiso 1 1 calc R
C9 C 0.26044(12) 0.28965(16) 0.20838(14) 0.0186(4) Uani 1 1 d .
C10 C 0.19468(14) 0.2641(2) 0.22011(15) 0.0293(6) Uani 1 1 d .
H10A H 0.1949 0.2566 0.2744 0.035 Uiso 1 1 calc R
C11 C 0.12897(14) 0.2498(2) 0.15161(17) 0.0375(7) Uani 1 1 d .
H11A H 0.0856 0.2325 0.1602 0.045 Uiso 1 1 calc R
C12 C 0.12778(14) 0.2613(2) 0.07000(16) 0.0292(6) Uani 1 1 d .
H12A H 0.0838 0.2514 0.0240 0.035 Uiso 1 1 calc R
C13 C 0.19220(13) 0.28748(17) 0.05802(14) 0.0230(5) Uani 1 1 d .
H13A H 0.1915 0.2957 0.0036 0.028 Uiso 1 1 calc R
C14 C 0.25828(13) 0.30178(15) 0.12629(14) 0.0193(4) Uani 1 1 d .
H14A H 0.3014 0.3196 0.1172 0.023 Uiso 1 1 calc R
C15 C 0.30996(13) 0.38357(16) 0.36508(14) 0.0186(4) Uani 1 1 d .
C16 C 0.30314(14) 0.47973(17) 0.35193(15) 0.0241(5) Uani 1 1 d .
H16A H 0.3193 0.5069 0.3119 0.029 Uiso 1 1 calc R
C17 C 0.27250(15) 0.53558(18) 0.39794(16) 0.0292(5) Uani 1 1 d .
H17A H 0.2679 0.5996 0.3882 0.035 Uiso 1 1 calc R
C18 C 0.24897(16) 0.49658(18) 0.45777(16) 0.0303(6) Uani 1 1 d .
H18A H 0.2287 0.5341 0.4886 0.036 Uiso 1 1 calc R
C19 C 0.25564(18) 0.40133(19) 0.47197(17) 0.0349(6) Uani 1 1 d .
H19A H 0.2401 0.3748 0.5126 0.042 Uiso 1 1 calc R
C20 C 0.28542(16) 0.34542(17) 0.42586(16) 0.0288(6) Uani 1 1 d .
H20A H 0.2892 0.2814 0.4355 0.035 Uiso 1 1 calc R
C21 C 0.5463(2) 0.16824(19) 0.32659(18) 0.0528(10) Uani 1 1 d D
H21A H 0.5971 0.1477 0.3368 0.063 Uiso 1 1 calc R
H21B H 0.5321 0.1413 0.3708 0.063 Uiso 1 1 calc R
C22 C 0.5000 0.1269(3) 0.2500 0.0626(18) Uani 1 2 d SD
C23 C 0.5523(4) -0.0285(4) 0.2864(4) 0.0422(14) Uani 0.50 1 d PD
H23A H 0.5728 -0.0151 0.3462 0.051 Uiso 0.50 1 calc PR
H23B H 0.5921 -0.0208 0.2645 0.051 Uiso 0.50 1 calc PR
C24 C 0.5246(3) -0.1305(2) 0.2731(3) 0.0331(18) Uani 0.50 1 d PGD
C25 C 0.5697(3) -0.1960(3) 0.3287(3) 0.0312(12) Uani 0.50 1 d PG
C26 C 0.5534(3) -0.2905(3) 0.3155(5) 0.0299(16) Uani 0.50 1 d PG
C27 C 0.4921(4) -0.3196(2) 0.2465(6) 0.0264(12) Uani 0.50 1 d PG
C28 C 0.4471(3) -0.2540(3) 0.1909(4) 0.0256(15) Uani 0.50 1 d PG
C29 C 0.4633(3) -0.1595(2) 0.2042(3) 0.0338(16) Uani 0.50 1 d PG

loop_
_atom_site_aniso_label
_atom_site_aniso_U_11
_atom_site_aniso_U_22
_atom_site_aniso_U_33
_atom_site_aniso_U_23
_atom_site_aniso_U_13
_atom_site_aniso_U_12
Fe1 0.01652(17) 0.01776(18) 0.01389(17) -0.00012(11) 0.00413(13) -0.00232(12)
P1 0.0165(3) 0.0172(3) 0.0142(3) -0.0004(2) 0.0045(2) -0.0021(2)
S1 0.0250(3) 0.0172(3) 0.0144(3) 0.0012(2) 0.0025(2) 0.0006(2)
O1 0.0304(10) 0.0279(10) 0.0295(10) 0.0072(8) 0.0032(8) 0.0015(8)
O2 0.0399(11) 0.0353(11) 0.0270(10) -0.0114(8) 0.0104(8) -0.0068(9)
O3 0.0393(15) 0.0130(11) 0.0551(17) 0.000 0.0272(14) 0.000
C1 0.0225(11) 0.0211(11) 0.0183(11) -0.0029(9) 0.0066(9) -0.0069(9)
C2 0.0226(11) 0.0244(12) 0.0199(11) 0.0007(9) 0.0072(9) 0.0000(9)
C3 0.0165(10) 0.0193(11) 0.0187(10) 0.0023(8) 0.0087(9) 0.0012(8)
C4 0.0330(14) 0.0209(12) 0.0249(12) -0.0025(10) 0.0060(11) -0.0011(10)
C5 0.0466(17) 0.0184(12) 0.0432(16) -0.0003(11) 0.0124(14) -0.0003(12)
C6 0.0319(14) 0.0256(13) 0.0380(14) 0.0128(11) 0.0184(12) 0.0100(11)
C7 0.0248(13) 0.0400(15) 0.0272(13) 0.0118(11) 0.0059(11) 0.0023(11)
C8 0.0255(12) 0.0307(13) 0.0245(12) 0.0063(10) 0.0011(10) -0.0071(10)
C9 0.0175(10) 0.0185(10) 0.0172(10) -0.0029(8) 0.0033(8) 0.0005(8)
C10 0.0224(12) 0.0467(16) 0.0203(12) -0.0060(11) 0.0097(10) -0.0036(11)
C11 0.0172(12) 0.067(2) 0.0296(14) -0.0108(13) 0.0101(11) -0.0073(13)
C12 0.0166(11) 0.0414(15) 0.0236(12) -0.0061(11) 0.0002(10) 0.0003(10)
C13 0.0245(12) 0.0240(12) 0.0158(11) -0.0002(9) 0.0017(9) -0.0004(9)
C14 0.0182(11) 0.0197(11) 0.0190(11) -0.0010(8) 0.0054(9) -0.0028(8)
C15 0.0197(11) 0.0198(11) 0.0151(10) -0.0024(8) 0.0050(9) -0.0012(9)
C16 0.0297(13) 0.0217(11) 0.0228(12) 0.0034(9) 0.0117(10) 0.0022(10)
C17 0.0379(14) 0.0192(12) 0.0297(13) 0.0013(10) 0.0115(11) 0.0048(10)
C18 0.0428(15) 0.0260(12) 0.0251(13) -0.0055(10) 0.0158(12) 0.0053(11)
C19 0.0576(18) 0.0268(13) 0.0320(14) 0.0007(11) 0.0302(14) 0.0017(13)
C20 0.0462(16) 0.0166(11) 0.0312(13) -0.0012(10) 0.0233(12) -0.0010(11)
C21 0.086(3) 0.0168(13) 0.0272(15) 0.0015(11) -0.0130(16) 0.0062(15)
C22 0.088(4) 0.0117(18) 0.042(3) 0.000 -0.032(3) 0.000
C23 0.039(3) 0.031(3) 0.048(4) 0.004(3) 0.007(3) -0.001(3)
C24 0.042(4) 0.012(3) 0.036(5) -0.003(2) 0.004(3) 0.002(3)
C25 0.032(3) 0.024(3) 0.036(3) 0.002(3) 0.012(3) 0.003(2)
C26 0.039(3) 0.015(4) 0.049(4) 0.007(3) 0.032(3) 0.002(3)
C27 0.024(3) 0.0201(17) 0.042(3) -0.002(5) 0.019(3) -0.002(3)
C28 0.027(3) 0.021(5) 0.034(3) -0.005(3) 0.018(3) -0.002(3)
C29 0.036(4) 0.024(4) 0.033(4) 0.004(3) 0.003(3) -0.002(3)

loop_
_atom_type_symbol
_atom_type_description
_atom_type_scat_dispersion_real
_atom_type_scat_dispersion_imag
_atom_type_scat_source
C C 0.0033 0.0016 'International Tables Vol C Tables 4.2.6.8 and 6.1.1.4'
H H 0.0000 0.0000 'International Tables Vol C Tables 4.2.6.8 and 6.1.1.4'
O O 0.0106 0.0060 'International Tables Vol C Tables 4.2.6.8 and 6.1.1.4'
S S 0.1246 0.1234 'International Tables Vol C Tables 4.2.6.8 and 6.1.1.4'
P P 0.1023 0.0942 'International Tables Vol C Tables 4.2.6.8 and 6.1.1.4'
Fe Fe 0.3463 0.8444 'International Tables Vol C Tables 4.2.6.8 and 6.1.1.4'

loop_
_geom_angle_atom_site_label_1
_geom_angle_atom_site_label_2
_geom_angle_atom_site_label_3
_geom_angle
_geom_angle_site_symmetry_1
_geom_angle_site_symmetry_3
C1 Fe1 C2 90.17(11) . .
C1 Fe1 P1 94.38(8) . .
C2 Fe1 P1 97.51(8) . .
C1 Fe1 S1 155.81(8) . .
C2 Fe1 S1 86.61(8) . .
P1 Fe1 S1 109.81(3) . .
C1 Fe1 S1 90.09(8) . 2_655
C2 Fe1 S1 155.54(8) . 2_655
P1 Fe1 S1 106.85(3) . 2_655
S1 Fe1 S1 83.22(4) . 2_655
C1 Fe1 Fe1 100.93(8) . 2_655
C2 Fe1 Fe1 99.92(8) . 2_655
P1 Fe1 Fe1 156.667(18) . 2_655
S1 Fe1 Fe1 56.26(2) . 2_655
S1 Fe1 Fe1 56.09(3) 2_655 2_655
C3 P1 C9 103.95(10) . .
C3 P1 C15 101.01(10) . .
C9 P1 C15 100.24(10) . .
C3 P1 Fe1 116.82(7) . .
C9 P1 Fe1 116.35(8) . .
C15 P1 Fe1 115.98(8) . .
C21 S1 Fe1 116.00(11) . .
C21 S1 Fe1 112.62(12) . 2_655
Fe1 S1 Fe1 67.65(3) . 2_655
C23 O3 C23 98.5(5) 2_655 .
C23 O3 C22 130.8(3) 2_655 .
C23 O3 C22 130.8(3) . .
O1 C1 Fe1 178.3(2) . .
O2 C2 Fe1 176.4(2) . .
C4 C3 C8 118.0(2) . .
C4 C3 P1 123.95(18) . .
C8 C3 P1 117.98(18) . .
C3 C4 C5 120.7(2) . .
C3 C4 H4A 119.7 . .
C5 C4 H4A 119.7 . .
C6 C5 C4 120.5(3) . .
C6 C5 H5A 119.8 . .
C4 C5 H5A 119.8 . .
C5 C6 C7 119.4(2) . .
C5 C6 H6A 120.3 . .
C7 C6 H6A 120.3 . .
C8 C7 C6 120.3(2) . .
C8 C7 H7A 119.8 . .
C6 C7 H7A 119.8 . .
C7 C8 C3 121.1(2) . .
C7 C8 H8A 119.5 . .
C3 C8 H8A 119.5 . .
C14 C9 C10 118.5(2) . .
C14 C9 P1 120.76(17) . .
C10 C9 P1 120.66(18) . .
C11 C10 C9 120.7(2) . .
C11 C10 H10A 119.7 . .
C9 C10 H10A 119.7 . .
C10 C11 C12 120.2(2) . .
C10 C11 H11A 119.9 . .
C12 C11 H11A 119.9 . .
C13 C12 C11 119.4(2) . .
C13 C12 H12A 120.3 . .
C11 C12 H12A 120.3 . .
C12 C13 C14 120.7(2) . .
C12 C13 H13A 119.6 . .
C14 C13 H13A 119.6 . .
C13 C14 C9 120.4(2) . .
C13 C14 H14A 119.8 . .
C9 C14 H14A 119.8 . .
C16 C15 C20 118.0(2) . .
C16 C15 P1 119.23(17) . .
C20 C15 P1 122.76(18) . .
C17 C16 C15 120.8(2) . .
C17 C16 H16A 119.6 . .
C15 C16 H16A 119.6 . .
C18 C17 C16 120.3(2) . .
C18 C17 H17A 119.9 . .
C16 C17 H17A 119.9 . .
C17 C18 C19 119.7(2) . .
C17 C18 H18A 120.1 . .
C19 C18 H18A 120.1 . .
C20 C19 C18 120.2(2) . .
C20 C19 H19A 119.9 . .
C18 C19 H19A 119.9 . .
C19 C20 C15 121.0(2) . .
C19 C20 H20A 119.5 . .
C15 C20 H20A 119.5 . .
C22 C21 S1 121.7(2) . .
C22 C21 H21A 106.9 . .
S1 C21 H21A 106.9 . .
C22 C21 H21B 106.9 . .
S1 C21 H21B 106.9 . .
H21A C21 H21B 106.7 . .
O3 C22 C21 114.77(18) . .
O3 C22 C21 114.77(18) . 2_655
C21 C22 C21 130.5(4) . 2_655
O3 C23 C24 112.3(5) . .
O3 C23 C29 124.1(4) . 2_655
C24 C23 C29 13.8(3) . 2_655
O3 C23 C23 40.8(3) . 2_655
C24 C23 C23 71.7(3) . 2_655
C29 C23 C23 84.1(3) 2_655 2_655
O3 C23 H23A 109.1 . .
C24 C23 H23A 109.1 . .
C29 C23 H23A 97.0 2_655 .
C23 C23 H23A 127.1 2_655 .
O3 C23 H23B 109.1 . .
C24 C23 H23B 109.1 . .
C29 C23 H23B 108.2 2_655 .
C23 C23 H23B 122.0 2_655 .
H23A C23 H23B 107.9 . .
C29 C24 C24 126.1(11) 2_655 2_655
C29 C24 C25 12.8(11) 2_655 .
C24 C24 C25 136.3(3) 2_655 .
C29 C24 C29 112.0(7) 2_655 .
C24 C24 C29 18.9(3) 2_655 .
C25 C24 C29 120.0 . .
C29 C24 C23 124.8(8) 2_655 .
C24 C24 C23 107.2(3) 2_655 .
C25 C24 C23 116.4(3) . .
C29 C24 C23 123.2(3) . .
C29 C24 C28 22.7(6) 2_655 2_655
C24 C24 C28 109.8(3) 2_655 2_655
C25 C24 C28 27.2(3) . 2_655
C29 C24 C28 92.8(3) . 2_655
C23 C24 C28 142.9(5) . 2_655
C29 C25 C28 103.9(9) 2_655 2_655
C29 C25 C24 8.3(7) 2_655 .
C28 C25 C24 108.5(6) 2_655 .
C29 C25 C26 114.9(4) 2_655 .
C28 C25 C26 11.9(7) 2_655 .
C24 C25 C26 120.0 . .
C28 C26 C27 102.3(15) 2_655 2_655
C28 C26 C25 20.6(12) 2_655 .
C27 C26 C25 122.7(3) 2_655 .
C28 C26 C27 100.1(12) 2_655 .
C27 C26 C27 8.2(9) 2_655 .
C25 C26 C27 120.0 . .
C28 C26 C29 9.3(11) 2_655 2_655
C27 C26 C29 99.6(4) 2_655 2_655
C25 C26 C29 23.9(3) . 2_655
C27 C26 C29 96.3(2) . 2_655
C27 C27 C26 135(4) 2_655 2_655
C27 C27 C28 126(2) 2_655 .
C26 C27 C28 22.0(3) 2_655 .
C27 C27 C26 36(4) 2_655 .
C26 C27 C26 141.1(2) 2_655 .
C28 C27 C26 120.0 . .
C27 C27 C28 45(2) 2_655 2_655
C26 C27 C28 121.6(2) 2_655 2_655
C28 C27 C28 100.6(2) . 2_655
C26 C27 C28 19.5(3) . 2_655
C26 C28 C25 148(2) 2_655 2_655
C26 C28 C27 55.7(14) 2_655 .
C25 C28 C27 156.5(5) 2_655 .
C26 C28 C29 167.1(19) 2_655 .
C25 C28 C29 36.7(5) 2_655 .
C27 C28 C29 120.0 . .
C26 C28 C27 60.4(10) 2_655 2_655
C25 C28 C27 150.5(8) 2_655 2_655
C27 C28 C27 8.3(5) . 2_655
C29 C28 C27 113.8(3) . 2_655
C26 C28 C24 165.3(15) 2_655 2_655
C25 C28 C24 44.3(3) 2_655 2_655
C27 C28 C24 112.2(2) . 2_655
C29 C28 C24 8.9(3) . 2_655
C27 C28 C24 106.5(5) 2_655 2_655
C24 C29 C25 159(2) 2_655 2_655
C24 C29 C28 148.3(8) 2_655 .
C25 C29 C28 39.5(4) 2_655 .
C24 C29 C24 34.9(9) 2_655 .
C25 C29 C24 159.2(4) 2_655 .
C28 C29 C24 120.0 . .
C24 C29 C29 50.1(7) 2_655 2_655
C25 C29 C29 141.3(4) 2_655 2_655
C28 C29 C29 102.4 . 2_655
C24 C29 C29 17.93(10) . 2_655
C24 C29 C26 148.6(9) 2_655 2_655
C25 C29 C26 41.22(19) 2_655 2_655
C28 C29 C26 3.6(5) . 2_655
C24 C29 C26 118.5(4) . 2_655
C29 C29 C26 101.1(4) 2_655 2_655
C24 C29 C23 41.4(6) 2_655 2_655
C25 C29 C23 123.6(6) 2_655 2_655
C28 C29 C23 159.3(4) . 2_655
C24 C29 C23 75.3(3) . 2_655
C29 C29 C23 91.5(3) 2_655 2_655
C26 C29 C23 162.6(5) 2_655 2_655

loop_
_geom_bond_atom_site_label_1
_geom_bond_atom_site_label_2
_geom_bond_distance
_geom_bond_site_symmetry_2
Fe1 C1 1.764(2) .
Fe1 C2 1.785(2) .
Fe1 P1 2.2503(7) .
Fe1 S1 2.2721(9) .
Fe1 S1 2.2764(7) 2_655
Fe1 Fe1 2.5319(8) 2_655
P1 C3 1.833(2) .
P1 C9 1.842(2) .
P1 C15 1.845(2) .
S1 C21 1.823(3) .
S1 Fe1 2.2764(7) 2_655
O1 C1 1.155(3) .
O2 C2 1.147(3) .
O3 C23 1.279(6) 2_655
O3 C23 1.279(6) .
O3 C22 1.390(4) .
C3 C4 1.385(3) .
C3 C8 1.396(3) .
C4 C5 1.391(4) .
C4 H4A 0.9300 .
C5 C6 1.374(4) .
C5 H5A 0.9300 .
C6 C7 1.381(4) .
C6 H6A 0.9300 .
C7 C8 1.376(4) .
C7 H7A 0.9300 .
C8 H8A 0.9300 .
C9 C14 1.396(3) .
C9 C10 1.396(3) .
C10 C11 1.387(4) .
C10 H10A 0.9300 .
C11 C12 1.393(4) .
C11 H11A 0.9300 .
C12 C13 1.376(4) .
C12 H12A 0.9300 .
C13 C14 1.390(3) .
C13 H13A 0.9300 .
C14 H14A 0.9300 .
C15 C16 1.394(3) .
C15 C20 1.396(3) .
C16 C17 1.392(3) .
C16 H16A 0.9300 .
C17 C18 1.375(4) .
C17 H17A 0.9300 .
C18 C19 1.384(4) .
C18 H18A 0.9300 .
C19 C20 1.383(4) .
C19 H19A 0.9300 .
C20 H20A 0.9300 .
C21 C22 1.415(3) .
C21 H21A 0.9700 .
C21 H21B 0.9700 .
C22 C21 1.415(3) 2_655
C23 C24 1.544(6) .
C23 C29 1.917(6) 2_655
C23 C23 1.937(12) 2_655
C23 H23A 0.9700 .
C23 H23B 0.9700 .
C24 C29 0.558(5) 2_655
C24 C24 0.986(9) 2_655
C24 C25 1.3900 .
C24 C29 1.3900 .
C24 C28 1.888(4) 2_655
C25 C29 0.855(7) 2_655
C25 C28 0.910(4) 2_655
C25 C26 1.3900 .
C26 C28 0.533(2) 2_655
C26 C27 1.175(14) 2_655
C26 C27 1.3900 .
C26 C29 1.9138(17) 2_655
C27 C27 0.282(14) 2_655
C27 C26 1.175(12) 2_655
C27 C28 1.3900 .
C27 C28 1.574(9) 2_655
C28 C26 0.533(4) 2_655
C28 C25 0.910(4) 2_655
C28 C29 1.3900 .
C28 C27 1.574(11) 2_655
C28 C24 1.888(4) 2_655
C29 C24 0.558(6) 2_655
C29 C25 0.855(7) 2_655
C29 C29 1.680(8) 2_655
C29 C26 1.914(2) 2_655
C29 C23 1.917(6) 2_655
